data_7004850
loop_
_publ_author_name
'Cuevas, Alicia'
'Kremer, Carlos'
'Hummert, Markus'
'Schumann, Herbert'
'Lloret, Francesc'
'Julve, Miguel'
'Faus, Juan'

_publ_section_title
;
 Magnetic properties and molecular structures of binuclear
 (2-pyrazinecarboxylate)-bridged complexes containing Re(IV) and M(II)
 (M = Co, Ni).
;
_journal_issue 3
_journal_name_full 'Dalton transactions (Cambridge, England : 2003)'
_journal_page_first 342
_journal_page_last 350
_journal_paper_doi 10.1039/b611888g
_journal_year 2007
_chemical_formula_sum 'C24 H48 Br5 N3 O3 Re'
_chemical_formula_weight 1012.40
_chemical_name_systematic
;
?
;
_space_group_IT_number 14
_symmetry_cell_setting monoclinic
_symmetry_space_group_name_Hall '-P 2yn'
_symmetry_space_group_name_H-M 'P 1 21/n 1'
_atom_sites_solution_hydrogens geom
_atom_sites_solution_primary direct
_atom_sites_solution_secondary difmap
_audit_creation_method SHELXL-97
_cell_angle_alpha 90.00
_cell_angle_beta 103.215(1)
_cell_angle_gamma 90.00
_cell_formula_units_Z 4
_cell_length_a 15.5320(5)
_cell_length_b 11.9704(4)
_cell_length_c 20.2072(7)
_cell_measurement_reflns_used 3400
_cell_measurement_temperature 293(2)
_cell_measurement_theta_max 30.57
_cell_measurement_theta_min 1.50
_cell_volume 3657.5(2)
_computing_cell_refinement 'SAINT (Siemens, 1995)'
_computing_data_collection 'SMART (Siemens, 1995)'
_computing_data_reduction 'SAINT (Siemens, 1995)'
_computing_publication_material 'SHELXL-97 (Sheldrick, 1997)'
_computing_structure_refinement 'SHELXL-97 (Sheldrick, 1997)'
_computing_structure_solution 'SHELXS-97 (Sheldrick, 1990)'
_diffrn_ambient_temperature 293(2)
_diffrn_measured_fraction_theta_full 0.993
_diffrn_measured_fraction_theta_max 0.993
_diffrn_measurement_device_type 'Siemens SMART CCD'
_diffrn_measurement_method \w
_diffrn_radiation_monochromator graphite
_diffrn_radiation_source 'fine-focus sealed tube'
_diffrn_radiation_type MoK\a
_diffrn_radiation_wavelength 0.71073
_diffrn_reflns_av_R_equivalents 0.1638
_diffrn_reflns_av_sigmaI/netI 0.2145
_diffrn_reflns_limit_h_max 18
_diffrn_reflns_limit_h_min -17
_diffrn_reflns_limit_k_max 13
_diffrn_reflns_limit_k_min -14
_diffrn_reflns_limit_l_max 18
_diffrn_reflns_limit_l_min -24
_diffrn_reflns_number 17415
_diffrn_reflns_theta_full 25.00
_diffrn_reflns_theta_max 25.00
_diffrn_reflns_theta_min 1.50
_exptl_absorpt_coefficient_mu 8.811
_exptl_absorpt_correction_T_max 0.474406
_exptl_absorpt_correction_T_min 0.206302
_exptl_absorpt_correction_type empirical
_exptl_absorpt_process_details 'SADABS (Sheldrick, 1996)'
_exptl_crystal_colour orange
_exptl_crystal_density_diffrn 1.839
_exptl_crystal_density_method 'not measured'
_exptl_crystal_description block
_exptl_crystal_F_000 1948
_exptl_crystal_size_max 0.48
_exptl_crystal_size_mid 0.12
_exptl_crystal_size_min 0.04
_refine_diff_density_max 0.929
_refine_diff_density_min -1.162
_refine_diff_density_rms 0.190
_refine_ls_extinction_coef 0.00036(4)
_refine_ls_extinction_expression Fc^*^=kFc[1+0.001xFc^2^\l^3^/sin(2\q)]^-1/4^
_refine_ls_extinction_method SHELXL
_refine_ls_goodness_of_fit_ref 0.948
_refine_ls_hydrogen_treatment constr
_refine_ls_matrix_type full
_refine_ls_number_parameters 333
_refine_ls_number_reflns 6402
_refine_ls_number_restraints 0
_refine_ls_restrained_S_all 0.948
_refine_ls_R_factor_all 0.2295
_refine_ls_R_factor_gt 0.0775
_refine_ls_shift/su_max 0.000
_refine_ls_shift/su_mean 0.000
_refine_ls_structure_factor_coef Fsqd
_refine_ls_weighting_details 'calc w=1/[\s^2^(Fo^2^)+(0.0239P)^2^+0.0000P] where P=(Fo^2^+2Fc^2^)/3'
_refine_ls_weighting_scheme calc
_refine_ls_wR_factor_gt 0.1079
_refine_ls_wR_factor_ref 0.1490
_reflns_number_gt 2433
_reflns_number_total 6402
_reflns_threshold_expression >2sigma(I)
_cod_data_source_file b611888g.txt
_cod_data_source_block xmh179_comp1
_cod_original_sg_symbol_H-M P2(1)/n
_cod_database_code 7004850

loop_
_symmetry_equiv_pos_as_xyz
'x, y, z'
'-x+1/2, y+1/2, -z+1/2'
'-x, -y, -z'
'x-1/2, -y-1/2, z-1/2'

loop_
_atom_site_label
_atom_site_type_symbol
_atom_site_fract_x
_atom_site_fract_y
_atom_site_fract_z
_atom_site_U_iso_or_equiv
_atom_site_adp_type
_atom_site_occupancy
_atom_site_symmetry_multiplicity
_atom_site_calc_flag
_atom_site_refinement_flags
_atom_site_disorder_assembly
_atom_site_disorder_group
C1 C 0.2584(12) 0.3581(15) 0.5792(10) 0.046(6) Uani 1 1 d . . .
H1 H 0.2564 0.4232 0.5538 0.055 Uiso 1 1 calc R . .
C2 C 0.2487(14) 0.3666(18) 0.6451(12) 0.058(6) Uani 1 1 d . . .
C3 C 0.2669(14) 0.1846(19) 0.6545(13) 0.070(8) Uani 1 1 d . . .
H3 H 0.2668 0.1191 0.6794 0.083 Uiso 1 1 calc R . .
C4 C 0.2740(14) 0.1737(17) 0.5908(13) 0.068(7) Uani 1 1 d . . .
H4 H 0.2815 0.1028 0.5742 0.082 Uiso 1 1 calc R . .
C5 C 0.2313(13) 0.4784(18) 0.6744(12) 0.058(6) Uani 1 1 d . . .
C6 C 0.1500(12) 0.2136(14) 0.0472(8) 0.052(6) Uani 1 1 d . . .
H6A H 0.1815 0.1465 0.0398 0.063 Uiso 1 1 calc R . .
H6B H 0.0879 0.1943 0.0405 0.063 Uiso 1 1 calc R . .
C7 C 0.1593(13) 0.2983(16) -0.0055(10) 0.068(7) Uani 1 1 d . . .
H7A H 0.2213 0.3163 -0.0006 0.082 Uiso 1 1 calc R . .
H7B H 0.1286 0.3663 0.0015 0.082 Uiso 1 1 calc R . .
C8 C 0.1212(13) 0.254(2) -0.0779(10) 0.086(7) Uani 1 1 d . . .
H8A H 0.1566 0.1914 -0.0861 0.103 Uiso 1 1 calc R . .
H8B H 0.0617 0.2273 -0.0803 0.103 Uiso 1 1 calc R . .
C9 C 0.1180(16) 0.339(2) -0.1334(12) 0.118(11) Uani 1 1 d . . .
H9A H 0.0792 0.3991 -0.1280 0.177 Uiso 1 1 calc R . .
H9B H 0.0965 0.3041 -0.1768 0.177 Uiso 1 1 calc R . .
H9C H 0.1764 0.3680 -0.1309 0.177 Uiso 1 1 calc R . .
C10 C 0.2804(10) 0.2885(14) 0.1354(10) 0.054(6) Uani 1 1 d . . .
H10A H 0.2836 0.3577 0.1110 0.065 Uiso 1 1 calc R . .
H10B H 0.2988 0.3050 0.1836 0.065 Uiso 1 1 calc R . .
C11 C 0.3452(12) 0.2079(15) 0.1175(11) 0.072(7) Uani 1 1 d . . .
H11A H 0.3401 0.1367 0.1392 0.087 Uiso 1 1 calc R . .
H11B H 0.3309 0.1960 0.0688 0.087 Uiso 1 1 calc R . .
C12 C 0.4372(12) 0.249(2) 0.1391(13) 0.123(10) Uani 1 1 d . . .
H12A H 0.4422 0.3166 0.1142 0.147 Uiso 1 1 calc R . .
H12B H 0.4482 0.2681 0.1869 0.147 Uiso 1 1 calc R . .
C13 C 0.5057(15) 0.173(2) 0.1300(16) 0.165(15) Uani 1 1 d . . .
H13A H 0.5004 0.1040 0.1527 0.248 Uiso 1 1 calc R . .
H13B H 0.5625 0.2059 0.1489 0.248 Uiso 1 1 calc R . .
H13C H 0.5000 0.1595 0.0824 0.248 Uiso 1 1 calc R . .
C14 C 0.1753(14) 0.1507(15) 0.1659(10) 0.062(6) Uani 1 1 d . . .
H14A H 0.2053 0.0871 0.1516 0.074 Uiso 1 1 calc R . .
H14B H 0.2058 0.1688 0.2121 0.074 Uiso 1 1 calc R . .
C15 C 0.0811(14) 0.1167(16) 0.1659(9) 0.064(7) Uani 1 1 d . . .
H15A H 0.0504 0.1798 0.1801 0.076 Uiso 1 1 calc R . .
H15B H 0.0504 0.0965 0.1201 0.076 Uiso 1 1 calc R . .
C16 C 0.0788(17) 0.0196(17) 0.2128(11) 0.092(10) Uani 1 1 d . . .
H16A H 0.1083 0.0400 0.2589 0.110 Uiso 1 1 calc R . .
H16B H 0.1100 -0.0434 0.1991 0.110 Uiso 1 1 calc R . .
C17 C -0.0205(17) -0.015(2) 0.2106(13) 0.132(12) Uani 1 1 d . . .
H17A H -0.0483 0.0423 0.2315 0.198 Uiso 1 1 calc R . .
H17B H -0.0211 -0.0840 0.2348 0.198 Uiso 1 1 calc R . .
H17C H -0.0520 -0.0246 0.1642 0.198 Uiso 1 1 calc R . .
C18 C 0.1267(12) 0.3482(14) 0.1338(10) 0.059(6) Uani 1 1 d . . .
H18A H 0.1351 0.4103 0.1051 0.071 Uiso 1 1 calc R . .
H18B H 0.0651 0.3261 0.1204 0.071 Uiso 1 1 calc R . .
C19 C 0.1455(14) 0.3883(17) 0.2067(10) 0.077(8) Uani 1 1 d . . .
H19A H 0.2020 0.4267 0.2175 0.093 Uiso 1 1 calc R . .
H19B H 0.1494 0.3246 0.2368 0.093 Uiso 1 1 calc R . .
C20 C 0.0728(15) 0.4676(18) 0.2184(12) 0.081(9) Uani 1 1 d . . .
H20A H 0.0951 0.5098 0.2597 0.097 Uiso 1 1 calc R . .
H20B H 0.0587 0.5202 0.1810 0.097 Uiso 1 1 calc R . .
C21 C -0.0059(17) 0.411(2) 0.2239(13) 0.116(10) Uani 1 1 d . . .
H21A H 0.0092 0.3419 0.2477 0.175 Uiso 1 1 calc R . .
H21B H -0.0414 0.3964 0.1793 0.175 Uiso 1 1 calc R . .
H21C H -0.0385 0.4572 0.2484 0.175 Uiso 1 1 calc R . .
N1 N 0.2707(9) 0.2607(14) 0.5499(7) 0.053(4) Uani 1 1 d . . .
N2 N 0.2598(12) 0.2805(16) 0.6865(8) 0.067(6) Uani 1 1 d . . .
N3 N 0.1837(8) 0.2504(13) 0.1201(6) 0.043(3) Uani 1 1 d . . .
Br1 Br 0.33003(15) 0.2299(2) 0.33639(10) 0.0779(8) Uani 1 1 d . . .
Br2 Br 0.41740(14) 0.11268(16) 0.49713(11) 0.0556(7) Uani 1 1 d . . .
Br3 Br 0.40294(15) 0.40337(16) 0.48236(11) 0.0564(7) Uani 1 1 d . . .
Br4 Br 0.17570(16) 0.38253(18) 0.40900(12) 0.0718(8) Uani 1 1 d . . .
Br5 Br 0.18774(16) 0.09023(18) 0.42736(14) 0.0805(9) Uani 1 1 d . . .
Re Re 0.29691(5) 0.24624(8) 0.44901(4) 0.0434(3) Uani 1 1 d . . .
O1 O 0.2177(10) 0.5541(12) 0.6294(7) 0.090(6) Uani 1 1 d . . .
H1A H 0.2084 0.6136 0.6466 0.135 Uiso 1 1 calc R . .
O2 O 0.2360(12) 0.4872(12) 0.7324(8) 0.098(6) Uani 1 1 d . . .
O3 O 0.1761(10) 0.7522(14) 0.6660(7) 0.088(5) Uani 1 1 d . . .
H3A H 0.1903 0.7673 0.7066 0.132 Uiso 1 1 calc R . .
C22 C 0.0964(19) 0.919(2) 0.6184(17) 0.184(18) Uani 1 1 d . . .
H22A H 0.1086 0.9641 0.6589 0.277 Uiso 1 1 calc R . .
H22B H 0.0409 0.9418 0.5897 0.277 Uiso 1 1 calc R . .
H22C H 0.1426 0.9297 0.5945 0.277 Uiso 1 1 calc R . .
C23 C 0.092(2) 0.803(2) 0.6365(12) 0.109(10) Uani 1 1 d . . .
H23 H 0.0510 0.7925 0.6664 0.131 Uiso 1 1 calc R . .
C24 C 0.060(2) 0.742(3) 0.5720(18) 0.23(2) Uani 1 1 d . . .
H24A H 0.1057 0.7391 0.5475 0.348 Uiso 1 1 calc R . .
H24B H 0.0095 0.7810 0.5451 0.348 Uiso 1 1 calc R . .
H24C H 0.0427 0.6680 0.5813 0.348 Uiso 1 1 calc R . .

loop_
_atom_site_aniso_label
_atom_site_aniso_U_11
_atom_site_aniso_U_22
_atom_site_aniso_U_33
_atom_site_aniso_U_23
_atom_site_aniso_U_13
_atom_site_aniso_U_12
C1 0.042(13) 0.025(11) 0.065(15) -0.008(10) 0.000(11) 0.004(9)
C2 0.058(15) 0.060(15) 0.067(16) -0.037(13) 0.035(13) -0.002(12)
C3 0.072(18) 0.055(17) 0.08(2) 0.033(15) 0.024(16) -0.020(14)
C4 0.073(18) 0.042(14) 0.09(2) 0.024(14) 0.022(16) 0.008(12)
C5 0.043(13) 0.066(16) 0.061(15) -0.027(14) 0.003(12) 0.010(11)
C6 0.050(12) 0.059(14) 0.044(12) -0.015(10) 0.003(10) -0.011(10)
C7 0.072(16) 0.065(14) 0.062(15) -0.007(12) 0.005(13) -0.004(12)
C8 0.073(15) 0.099(18) 0.092(17) -0.02(2) 0.034(13) -0.008(18)
C9 0.14(2) 0.11(2) 0.09(2) 0.052(18) -0.001(19) 0.014(19)
C10 0.025(10) 0.049(13) 0.086(16) -0.002(10) 0.005(11) -0.006(9)
C11 0.057(14) 0.055(14) 0.086(17) 0.005(11) -0.023(13) 0.014(11)
C12 0.043(13) 0.13(2) 0.17(3) 0.01(2) -0.019(15) 0.02(2)
C13 0.06(2) 0.20(4) 0.22(4) -0.03(3) 0.01(2) 0.05(2)
C14 0.092(18) 0.040(12) 0.056(14) 0.003(11) 0.023(13) -0.004(12)
C15 0.082(18) 0.055(14) 0.049(13) 0.006(11) 0.005(13) -0.010(12)
C16 0.15(3) 0.063(17) 0.057(17) 0.003(13) 0.013(18) -0.020(17)
C17 0.12(3) 0.15(3) 0.13(3) 0.06(2) 0.06(2) -0.01(2)
C18 0.064(15) 0.030(11) 0.075(16) 0.005(10) -0.003(13) 0.005(11)
C19 0.081(17) 0.064(16) 0.070(16) -0.039(13) -0.016(14) 0.007(13)
C20 0.09(2) 0.057(16) 0.09(2) 0.004(14) 0.008(17) -0.001(15)
C21 0.12(3) 0.08(2) 0.15(3) -0.002(18) 0.04(2) -0.012(18)
N1 0.070(10) 0.031(9) 0.045(9) -0.002(9) -0.009(7) -0.022(10)
N2 0.091(15) 0.062(14) 0.050(11) -0.004(10) 0.021(10) 0.011(11)
N3 0.047(8) 0.035(7) 0.039(8) 0.008(9) -0.009(7) 0.004(10)
Br1 0.0917(17) 0.094(2) 0.0421(12) -0.0061(13) 0.0036(11) 0.0250(16)
Br2 0.0496(14) 0.0443(13) 0.0637(15) 0.0005(11) -0.0060(12) 0.0105(10)
Br3 0.0609(16) 0.0409(13) 0.0632(15) 0.0013(10) 0.0051(12) -0.0073(10)
Br4 0.0648(17) 0.0639(16) 0.0753(17) 0.0073(13) -0.0076(14) 0.0230(13)
Br5 0.0609(16) 0.0482(14) 0.118(2) -0.0189(14) -0.0090(16) -0.0072(12)
Re 0.0463(4) 0.0338(4) 0.0431(4) -0.0026(4) -0.0040(3) 0.0059(4)
O1 0.145(16) 0.049(10) 0.076(11) -0.003(9) 0.023(11) 0.019(10)
O2 0.152(17) 0.069(11) 0.075(13) -0.042(10) 0.031(12) 0.002(10)
O3 0.122(13) 0.068(10) 0.065(9) -0.025(11) 0.002(9) 0.031(12)
C22 0.15(3) 0.08(2) 0.30(5) 0.01(3) -0.02(3) 0.00(2)
C23 0.18(3) 0.09(2) 0.055(17) -0.010(15) 0.021(19) 0.01(2)
C24 0.16(3) 0.28(5) 0.23(4) -0.13(4) 0.00(3) 0.04(3)

loop_
_atom_type_symbol
_atom_type_description
_atom_type_scat_dispersion_real
_atom_type_scat_dispersion_imag
_atom_type_scat_source
C C 0.0033 0.0016 'International Tables Vol C Tables 4.2.6.8 and 6.1.1.4'
H H 0.0000 0.0000 'International Tables Vol C Tables 4.2.6.8 and 6.1.1.4'
N N 0.0061 0.0033 'International Tables Vol C Tables 4.2.6.8 and 6.1.1.4'
Br Br -0.2901 2.4595 'International Tables Vol C Tables 4.2.6.8 and 6.1.1.4'
Re Re -1.0185 7.2310 'International Tables Vol C Tables 4.2.6.8 and 6.1.1.4'
O O 0.0106 0.0060 'International Tables Vol C Tables 4.2.6.8 and 6.1.1.4'

loop_
_geom_angle_atom_site_label_1
_geom_angle_atom_site_label_2
_geom_angle_atom_site_label_3
_geom_angle
_geom_angle_site_symmetry_1
_geom_angle_site_symmetry_3
_geom_angle_publ_flag
N1 C1 C2 123.4(19) . . ?
N2 C2 C1 121.9(19) . . ?
N2 C2 C5 117(2) . . ?
C1 C2 C5 121(2) . . ?
C4 C3 N2 126(2) . . ?
N1 C4 C3 122(2) . . ?
O2 C5 O1 128(2) . . ?
O2 C5 C2 120(2) . . ?
O1 C5 C2 112(2) . . ?
C7 C6 N3 115.3(14) . . ?
C6 C7 C8 111.4(16) . . ?
C9 C8 C7 115(2) . . ?
C11 C10 N3 116.2(14) . . ?
C12 C11 C10 112.0(17) . . ?
C13 C12 C11 117(2) . . ?
C15 C14 N3 115.0(15) . . ?
C16 C15 C14 111.6(18) . . ?
C15 C16 C17 110.4(19) . . ?
C19 C18 N3 115.4(14) . . ?
C18 C19 C20 111.2(17) . . ?
C21 C20 C19 113(2) . . ?
C4 N1 C1 113.3(17) . . ?
C4 N1 Re 122.3(16) . . ?
C1 N1 Re 124.1(14) . . ?
C2 N2 C3 112.4(18) . . ?
C6 N3 C18 108.2(12) . . ?
C6 N3 C10 112.9(13) . . ?
C18 N3 C10 108.5(14) . . ?
C6 N3 C14 107.6(14) . . ?
C18 N3 C14 110.7(14) . . ?
C10 N3 C14 108.9(12) . . ?
N1 Re Br1 178.7(4) . . ?
N1 Re Br4 87.8(4) . . ?
Br1 Re Br4 93.12(9) . . ?
N1 Re Br2 88.3(4) . . ?
Br1 Re Br2 90.74(8) . . ?
Br4 Re Br2 176.08(10) . . ?
N1 Re Br3 86.6(4) . . ?
Br1 Re Br3 92.60(9) . . ?
Br4 Re Br3 89.84(8) . . ?
Br2 Re Br3 89.30(7) . . ?
N1 Re Br5 87.6(4) . . ?
Br1 Re Br5 93.21(10) . . ?
Br4 Re Br5 90.02(8) . . ?
Br2 Re Br5 90.45(8) . . ?
Br3 Re Br5 174.19(11) . . ?
O3 C23 C22 115(3) . . ?
O3 C23 C24 105(2) . . ?
C22 C23 C24 106(3) . . ?

loop_
_geom_bond_atom_site_label_1
_geom_bond_atom_site_label_2
_geom_bond_distance
_geom_bond_site_symmetry_2
_geom_bond_publ_flag
C1 N1 1.34(2) . ?
C1 C2 1.38(3) . ?
C2 N2 1.31(2) . ?
C2 C5 1.51(3) . ?
C3 C4 1.32(3) . ?
C3 N2 1.33(3) . ?
C4 N1 1.32(2) . ?
C5 O2 1.16(2) . ?
C5 O1 1.27(2) . ?
C6 C7 1.50(2) . ?
C6 N3 1.512(18) . ?
C7 C8 1.54(2) . ?
C8 C9 1.51(3) . ?
C10 C11 1.50(2) . ?
C10 N3 1.531(18) . ?
C11 C12 1.48(2) . ?
C12 C13 1.44(3) . ?
C14 C15 1.52(2) . ?
C14 N3 1.53(2) . ?
C15 C16 1.51(2) . ?
C16 C17 1.59(3) . ?
C18 C19 1.51(2) . ?
C18 N3 1.53(2) . ?
C19 C20 1.53(3) . ?
C20 C21 1.42(3) . ?
N1 Re 2.175(14) . ?
Br1 Re 2.453(2) . ?
Br2 Re 2.484(2) . ?
Br3 Re 2.489(2) . ?
Br4 Re 2.483(2) . ?
Br5 Re 2.493(2) . ?
O3 C23 1.44(3) . ?
C22 C23 1.45(3) . ?
C23 C24 1.47(3) . ?
